data_2015485
loop_
_publ_author_name
'Batsanov, Andrei S.'

_publ_section_title
;
 Tetrathiafulvalene revisited
;
_journal_coeditor_code GA3012
_journal_issue 8
_journal_name_full 'Acta Crystallographica Section C'
_journal_page_first o501
_journal_page_last o504
_journal_paper_doi 10.1107/S0108270106022554
_journal_volume 62
_journal_year 2006
_chemical_formula_iupac 'C6 H4 S4'
_chemical_formula_moiety 'C6 H4 S4'
_chemical_formula_sum 'C6 H4 S4'
_chemical_formula_weight 204.33
_chemical_name_common tetrathiafulvalene
_chemical_name_systematic
;
2-(1,3-dithiol-2-ylidene)-1,3-dithiole
;
_space_group_IT_number 14
_symmetry_cell_setting monoclinic
_symmetry_space_group_name_Hall '-P 2yn'
_symmetry_space_group_name_H-M 'P 1 21/n 1'
_atom_sites_solution_hydrogens difmap
_atom_sites_solution_primary direct
_atom_sites_solution_secondary difmap
_audit_creation_method SHELXL-97
_cell_angle_alpha 90.00
_cell_angle_beta 100.980(10)
_cell_angle_gamma 90.00
_cell_formula_units_Z 4
_cell_length_a 14.641(3)
_cell_length_b 3.9330(10)
_cell_length_c 13.832(3)
_cell_measurement_reflns_used 375
_cell_measurement_temperature 150(2)
_cell_measurement_theta_max 28.5
_cell_measurement_theta_min 10.3
_cell_volume 781.9(3)
_computing_cell_refinement SMART
_computing_data_collection 'SMART (Siemens, 1995)'
_computing_data_reduction 'SAINT (Siemens, 1995)'
_computing_molecular_graphics 'SHELXTL (Bruker, 2001)'
_computing_publication_material SHELXTL
_computing_structure_refinement 'SHELXL97 (Sheldrick, 1997)'
_computing_structure_solution 'SHELXS97 (Sheldrick, 1997)'
_diffrn_ambient_temperature 150(2)
_diffrn_detector_area_resol_mean 8
_diffrn_measured_fraction_theta_full 0.994
_diffrn_measured_fraction_theta_max 0.994
_diffrn_measurement_device_type 'Siemens SMART 1000 CCD area-detector'
_diffrn_measurement_method '\w scans'
_diffrn_radiation_monochromator graphite
_diffrn_radiation_source 'fine-focus sealed tube'
_diffrn_radiation_type MoK\a
_diffrn_radiation_wavelength 0.71073
_diffrn_reflns_av_R_equivalents 0.0333
_diffrn_reflns_av_sigmaI/netI 0.0223
_diffrn_reflns_limit_h_max 19
_diffrn_reflns_limit_h_min -19
_diffrn_reflns_limit_k_max 5
_diffrn_reflns_limit_k_min -5
_diffrn_reflns_limit_l_max 18
_diffrn_reflns_limit_l_min -18
_diffrn_reflns_number 8728
_diffrn_reflns_theta_full 29.00
_diffrn_reflns_theta_max 29.00
_diffrn_reflns_theta_min 1.86
_diffrn_standards_number 0
_exptl_absorpt_coefficient_mu 1.125
_exptl_absorpt_correction_T_max 0.8748
_exptl_absorpt_correction_T_min 0.7792
_exptl_absorpt_correction_type integration
_exptl_absorpt_process_details '(XPREP in SHELXTL; Bruker, 2001), R~int~ = 0.040 before correction'
_exptl_crystal_colour orange
_exptl_crystal_density_diffrn 1.736
_exptl_crystal_density_method 'not measured'
_exptl_crystal_description block
_exptl_crystal_F_000 416
_exptl_crystal_size_max 0.20
_exptl_crystal_size_mid 0.16
_exptl_crystal_size_min 0.14
_refine_diff_density_max 0.431
_refine_diff_density_min -0.195
_refine_ls_extinction_coef 0.0300(15)
_refine_ls_extinction_expression Fc^*^=kFc[1+0.001xFc^2^\l^3^/sin(2\q)]^-1/4^
_refine_ls_extinction_method SHELXL97
_refine_ls_goodness_of_fit_ref 1.159
_refine_ls_hydrogen_treatment refall
_refine_ls_matrix_type full
_refine_ls_number_parameters 108
_refine_ls_number_reflns 2072
_refine_ls_number_restraints 0
_refine_ls_restrained_S_all 1.159
_refine_ls_R_factor_all 0.0333
_refine_ls_R_factor_gt 0.0247
_refine_ls_shift/su_max 0.001
_refine_ls_shift/su_mean 0.000
_refine_ls_structure_factor_coef Fsqd
_refine_ls_weighting_details 'calc w=1/[\s^2^(Fo^2^)+(0.0240P)^2^+0.3828P] where P=(Fo^2^+2Fc^2^)/3'
_refine_ls_weighting_scheme calc
_refine_ls_wR_factor_gt 0.0598
_refine_ls_wR_factor_ref 0.0664
_reflns_number_gt 1757
_reflns_number_total 2072
_reflns_threshold_expression I>2\s(I)
_cod_data_source_file ga3012.cif
_cod_data_source_block I_150
_cod_original_sg_symbol_H-M 'P 21/n'
_cod_database_code 2015485
_cod_database_fobs_code 2015485

loop_
_symmetry_equiv_pos_as_xyz
'x, y, z'
'-x+1/2, y+1/2, -z+1/2'
'-x, -y, -z'
'x-1/2, -y-1/2, z-1/2'

loop_
_atom_site_type_symbol
_atom_site_label
_atom_site_fract_x
_atom_site_fract_y
_atom_site_fract_z
_atom_site_U_iso_or_equiv
_atom_site_adp_type
_atom_site_calc_flag
_atom_site_occupancy
S S1A 0.14418(2) 0.65757(11) 0.50070(3) 0.01971(11) Uani d 1
S S2A 0.02459(3) 0.70504(11) 0.65059(2) 0.01926(11) Uani d 1
C C1A 0.19272(11) 0.8288(4) 0.61548(12) 0.0232(3) Uani d 1
H H1A 0.2525(15) 0.903(6) 0.6201(15) 0.035(6) Uiso d 1
C C2A 0.13898(11) 0.8499(4) 0.68256(11) 0.0237(3) Uani d 1
H H2A 0.1581(15) 0.940(6) 0.7463(16) 0.044(6) Uiso d 1
C C3A 0.03491(9) 0.5755(4) 0.53126(9) 0.0148(3) Uani d 1
S S1B 0.64591(2) 0.65584(11) 0.51396(3) 0.01981(11) Uani d 1
S S2B 0.51267(3) 0.70455(11) 0.64999(2) 0.01908(11) Uani d 1
C C1B 0.68574(11) 0.8291(4) 0.63049(12) 0.0238(3) Uani d 1
H H1B 0.7469(16) 0.911(6) 0.6475(15) 0.043(6) Uiso d 1
C C2B 0.62601(11) 0.8497(4) 0.69147(11) 0.0241(3) Uani d 1
H H2B 0.6389(15) 0.939(6) 0.7552(16) 0.042(6) Uiso d 1
C C3B 0.53295(9) 0.5749(4) 0.53407(10) 0.0151(3) Uani d 1

loop_
_atom_site_aniso_label
_atom_site_aniso_U_11
_atom_site_aniso_U_22
_atom_site_aniso_U_33
_atom_site_aniso_U_12
_atom_site_aniso_U_13
_atom_site_aniso_U_23
S1A 0.01441(18) 0.0254(2) 0.02012(19) -0.00306(14) 0.00525(13) -0.00033(15)
S2A 0.02089(19) 0.0235(2) 0.01372(18) -0.00194(14) 0.00420(13) -0.00262(13)
C1A 0.0169(7) 0.0245(8) 0.0256(7) -0.0046(6) -0.0023(6) 0.0003(6)
C2A 0.0238(8) 0.0243(8) 0.0197(7) -0.0022(6) -0.0042(6) -0.0025(6)
C3A 0.0139(6) 0.0176(7) 0.0133(6) 0.0000(5) 0.0040(5) 0.0011(5)
S1B 0.01413(18) 0.0245(2) 0.02155(19) -0.00299(13) 0.00532(13) -0.00046(15)
S2B 0.02094(19) 0.0232(2) 0.01364(18) -0.00138(14) 0.00473(13) -0.00235(13)
C1B 0.0179(7) 0.0229(8) 0.0272(8) -0.0033(6) -0.0038(6) -0.0014(7)
C2B 0.0248(8) 0.0244(8) 0.0199(7) -0.0012(6) -0.0035(6) -0.0045(6)
C3B 0.0144(6) 0.0174(7) 0.0144(6) -0.0004(5) 0.0048(5) 0.0005(5)

loop_
_atom_type_symbol
_atom_type_description
_atom_type_scat_dispersion_real
_atom_type_scat_dispersion_imag
_atom_type_scat_source
C C 0.0033 0.0016 'International Tables Vol C Tables 4.2.6.8 and 6.1.1.4'
H H 0.0000 0.0000 'International Tables Vol C Tables 4.2.6.8 and 6.1.1.4'
S S 0.1246 0.1234 'International Tables Vol C Tables 4.2.6.8 and 6.1.1.4'

loop_
_exptl_crystal_face_index_h
_exptl_crystal_face_index_k
_exptl_crystal_face_index_l
_exptl_crystal_face_perp_dist
-1.00 0.00 0.00 0.07
1.00 0.00 0.00 0.07
0.00 0.00 1.00 0.08
0.00 0.00 -1.00 0.08
1.00 0.00 -1.00 0.09
-3.00 -3.00 1.00 0.11
3.00 3.00 -1.00 0.11

loop_
_geom_angle_atom_site_label_1
_geom_angle_atom_site_label_2
_geom_angle_atom_site_label_3
_geom_angle_site_symmetry_1
_geom_angle
C1A S1A C3A . 94.79(7)
C2A S2A C3A . 94.73(7)
C2A C1A S1A . 117.81(12)
C2A C1A H1A . 128.2(13)
S1A C1A H1A . 113.9(13)
C1A C2A S2A . 118.05(12)
C1A C2A H2A . 124.5(14)
S2A C2A H2A . 117.4(14)
C3A C3A S1A 3_566 122.73(14)
C3A C3A S2A 3_566 122.68(14)
S1A C3A S2A . 114.58(8)
C1B S1B C3B . 94.79(7)
C2B S2B C3B . 94.56(7)
C2B C1B S1B . 117.77(12)
C2B C1B H1B . 122.2(13)
S1B C1B H1B . 120.0(13)
C1B C2B S2B . 118.10(12)
C1B C2B H2B . 125.7(14)
S2B C2B H2B . 116.2(14)
C3B C3B S1B 3_666 122.53(14)
C3B C3B S2B 3_666 122.73(14)
S1B C3B S2B . 114.74(8)

loop_
_geom_bond_atom_site_label_1
_geom_bond_atom_site_label_2
_geom_bond_site_symmetry_2
_geom_bond_distance
S1A C1A . 1.7462(17)
S1A C3A . 1.7607(14)
S2A C2A . 1.7444(17)
S2A C3A . 1.7613(14)
C1A C2A . 1.329(2)
C1A H1A . 0.91(2)
C2A H2A . 0.94(2)
C3A C3A 3_566 1.345(3)
S1B C1B . 1.7450(17)
S1B C3B . 1.7577(14)
S2B C2B . 1.7453(17)
S2B C3B . 1.7608(14)
C1B C2B . 1.328(2)
C1B H1B . 0.94(2)
C2B H2B . 0.93(2)
C3B C3B 3_666 1.349(3)
